data_2203679
loop_
_publ_author_name
'Fu, Ai-Yun'
'Sun, Yong-Ling'
'Wang, Da-Qi'
'Zhang, Wen-Sheng'
'Ren, An-Kun'

_publ_section_title Aquabis(<i>N</i>-benzoylalaninato-\k<i>O</i>)(1,10-phenanthroline-\k^2^<i>N,N</i>')zinc(II)
_journal_issue 5
_journal_name_full 'Acta Crystallographica Section E'
_journal_page_first m701
_journal_page_last m702
_journal_paper_doi 10.1107/S1600536804009833
_journal_volume 60
_journal_year 2004
_chemical_formula_iupac '[Zn (C10 H10 N O3)2 (C12 H8 N2) (H2 O)]'
_chemical_formula_moiety 'C32 H30 N4 O7 Zn'
_chemical_formula_sum 'C32 H30 N4 O7 Zn'
_chemical_formula_weight 647.99
_chemical_name_systematic
;
Aquabis(N-benzoylalaninato-\kO)(1,10-phenanthroline-\k^2^N,N')zinc(II)
;
_space_group_IT_number 14
_symmetry_cell_setting monoclinic
_symmetry_space_group_name_Hall '-P 2ybc'
_symmetry_space_group_name_H-M 'P 1 21/c 1'
_atom_sites_solution_hydrogens geom
_atom_sites_solution_primary direct
_atom_sites_solution_secondary difmap
_audit_creation_method SHELXL-97
_cell_angle_alpha 90.00
_cell_angle_beta 111.04(2)
_cell_angle_gamma 90.00
_cell_formula_units_Z 4
_cell_length_a 10.005(15)
_cell_length_b 29.38(4)
_cell_length_c 10.323(16)
_cell_measurement_reflns_used 4003
_cell_measurement_temperature 298(2)
_cell_measurement_theta_max 22.753
_cell_measurement_theta_min 2.523
_cell_volume 2832(7)
_computing_cell_refinement SMART
_computing_data_collection 'SMART (Siemens, 1996)'
_computing_data_reduction 'SAINT (Siemens, 1996)'
_computing_molecular_graphics 'SHELXTL (Sheldrick, 1997b)'
_computing_publication_material SHELXTL
_computing_structure_refinement 'SHELXL97 (Sheldrick, 1997a)'
_computing_structure_solution 'SHELXS97 (Sheldrick, 1990)'
_diffrn_ambient_temperature 298(2)
_diffrn_measured_fraction_theta_full 0.975
_diffrn_measured_fraction_theta_max 0.975
_diffrn_measurement_device_type 'Siemens SMART CCD area-detector'
_diffrn_measurement_method '\f and \w'
_diffrn_radiation_monochromator graphite
_diffrn_radiation_source 'fine-focus sealed tube'
_diffrn_radiation_type MoK\a
_diffrn_radiation_wavelength 0.71073
_diffrn_reflns_av_R_equivalents 0.0370
_diffrn_reflns_av_sigmaI/netI 0.0579
_diffrn_reflns_limit_h_max 11
_diffrn_reflns_limit_h_min -10
_diffrn_reflns_limit_k_max 23
_diffrn_reflns_limit_k_min -35
_diffrn_reflns_limit_l_max 12
_diffrn_reflns_limit_l_min -12
_diffrn_reflns_number 11756
_diffrn_reflns_theta_full 25.13
_diffrn_reflns_theta_max 25.13
_diffrn_reflns_theta_min 2.18
_diffrn_standards_number 0
_exptl_absorpt_coefficient_mu 0.926
_exptl_absorpt_correction_T_max 0.816
_exptl_absorpt_correction_T_min 0.740
_exptl_absorpt_correction_type multi-scan
_exptl_absorpt_process_details '(SADABS; Sheldrick, 1996)'
_exptl_crystal_colour green
_exptl_crystal_density_diffrn 1.520
_exptl_crystal_density_method 'not measured'
_exptl_crystal_description block
_exptl_crystal_F_000 1344
_exptl_crystal_size_max 0.43
_exptl_crystal_size_mid 0.28
_exptl_crystal_size_min 0.22
_refine_diff_density_max 0.311
_refine_diff_density_min -0.287
_refine_ls_extinction_method none
_refine_ls_goodness_of_fit_ref 0.994
_refine_ls_hydrogen_treatment mixed
_refine_ls_matrix_type full
_refine_ls_number_parameters 405
_refine_ls_number_reflns 5060
_refine_ls_number_restraints 3
_refine_ls_restrained_S_all 0.994
_refine_ls_R_factor_all 0.0673
_refine_ls_R_factor_gt 0.0409
_refine_ls_shift/su_max 0.001
_refine_ls_shift/su_mean 0.000
_refine_ls_structure_factor_coef Fsqd
_refine_ls_weighting_details 'calc w = 1/[\s^2^(Fo^2^)+(0.0418P)^2^] where P = (Fo^2^+2Fc^2^)/3'
_refine_ls_weighting_scheme calc
_refine_ls_wR_factor_gt 0.0865
_refine_ls_wR_factor_ref 0.0934
_reflns_number_gt 3472
_reflns_number_total 5060
_reflns_threshold_expression I>2\s(I)
_cod_data_source_file wn6241.cif
_cod_data_source_block I
_cod_original_sg_symbol_H-M 'P 21/c'
_cod_database_code 2203679
_cod_database_fobs_code 2203679

loop_
_symmetry_equiv_pos_as_xyz
'x, y, z'
'-x, y+1/2, -z+1/2'
'-x, -y, -z'
'x, -y-1/2, z-1/2'

loop_
_atom_site_label
_atom_site_fract_x
_atom_site_fract_y
_atom_site_fract_z
_atom_site_U_iso_or_equiv
_atom_site_adp_type
_atom_site_calc_flag
_atom_site_refinement_flags
_atom_site_occupancy
_atom_site_type_symbol
Zn1 0.06115(4) 0.028081(11) 0.76220(4) 0.03849(13) Uani d . 1 Zn
N1 0.2496(3) 0.16422(8) 0.7647(2) 0.0340(6) Uani d . 1 N
H1 0.3411 0.1672 0.7938 0.041 Uiso calc R 1 H
N2 -0.2412(3) 0.13939(8) 0.7813(2) 0.0375(6) Uani d . 1 N
H2 -0.1492 0.1401 0.8147 0.045 Uiso calc R 1 H
N3 0.2203(3) -0.02422(8) 0.8368(3) 0.0397(6) Uani d . 1 N
N4 0.1398(3) 0.03904(8) 0.9775(3) 0.0417(7) Uani d . 1 N
O1 0.1715(2) 0.07561(7) 0.7119(2) 0.0400(5) Uani d . 1 O
O2 0.0314(3) 0.09066(7) 0.4966(2) 0.0659(8) Uani d . 1 O
O3 0.0516(2) 0.16721(7) 0.8156(2) 0.0471(6) Uani d . 1 O
O4 -0.1126(2) 0.06552(7) 0.7489(2) 0.0458(6) Uani d . 1 O
O5 -0.2789(2) 0.04612(8) 0.5480(2) 0.0525(6) Uani d . 1 O
O6 -0.4416(2) 0.16384(9) 0.8044(2) 0.0622(7) Uani d . 1 O
O7 -0.0651(3) -0.01138(9) 0.6129(3) 0.0618(7) Uani d D 1 O
C1 0.1199(3) 0.10165(10) 0.6092(3) 0.0370(7) Uani d . 1 C
C2 0.1735(3) 0.15037(10) 0.6230(3) 0.0346(7) Uani d . 1 C
H2A 0.0896 0.1702 0.5852 0.042 Uiso calc R 1 H
C3 0.2657(4) 0.15780(14) 0.5379(3) 0.0630(11) Uani d . 1 C
H3A 0.2977 0.1888 0.5470 0.095 Uiso calc R 1 H
H3B 0.2113 0.1514 0.4422 0.095 Uiso calc R 1 H
H3C 0.3472 0.1379 0.5700 0.095 Uiso calc R 1 H
C4 0.1812(3) 0.17247(9) 0.8510(3) 0.0339(7) Uani d . 1 C
C5 0.2667(3) 0.18947(9) 0.9928(3) 0.0321(7) Uani d . 1 C
C6 0.4136(3) 0.19404(10) 1.0413(3) 0.0412(8) Uani d . 1 C
H6 0.4645 0.1862 0.9848 0.049 Uiso calc R 1 H
C7 0.4851(4) 0.21011(12) 1.1732(4) 0.0548(10) Uani d . 1 C
H7 0.5842 0.2131 1.2054 0.066 Uiso calc R 1 H
C8 0.4123(4) 0.22165(11) 1.2570(3) 0.0514(9) Uani d . 1 C
H8 0.4617 0.2324 1.3462 0.062 Uiso calc R 1 H
C9 0.2677(4) 0.21748(11) 1.2108(3) 0.0513(9) Uani d . 1 C
H9 0.2178 0.2255 1.2680 0.062 Uiso calc R 1 H
C10 0.1950(4) 0.20127(10) 1.0787(3) 0.0442(8) Uani d . 1 C
H10 0.0959 0.1983 1.0475 0.053 Uiso calc R 1 H
C11 -0.2274(4) 0.07148(11) 0.6494(3) 0.0398(8) Uani d . 1 C
C12 -0.3117(3) 0.11406(10) 0.6543(3) 0.0393(8) Uani d . 1 C
H12 -0.4054 0.1044 0.6543 0.047 Uiso calc R 1 H
C13 -0.3370(4) 0.14312(12) 0.5273(3) 0.0681(12) Uani d . 1 C
H13A -0.3912 0.1696 0.5323 0.102 Uiso calc R 1 H
H13B -0.3892 0.1259 0.4457 0.102 Uiso calc R 1 H
H13C -0.2466 0.1524 0.5231 0.102 Uiso calc R 1 H
C14 -0.3117(3) 0.16127(10) 0.8476(3) 0.0365(7) Uani d . 1 C
C15 -0.2249(3) 0.18142(10) 0.9845(3) 0.0342(7) Uani d . 1 C
C16 -0.1591(3) 0.15288(11) 1.0945(3) 0.0423(8) Uani d . 1 C
H16 -0.1611 0.1216 1.0802 0.051 Uiso calc R 1 H
C17 -0.0903(4) 0.17012(13) 1.2256(3) 0.0539(9) Uani d . 1 C
H17 -0.0493 0.1506 1.3003 0.065 Uiso calc R 1 H
C18 -0.0827(4) 0.21601(14) 1.2451(4) 0.0592(10) Uani d . 1 C
H18 -0.0349 0.2278 1.3332 0.071 Uiso calc R 1 H
C19 -0.1445(4) 0.24463(12) 1.1367(4) 0.0596(10) Uani d . 1 C
H19 -0.1371 0.2759 1.1506 0.071 Uiso calc R 1 H
C20 -0.2181(4) 0.22744(11) 1.0062(4) 0.0502(9) Uani d . 1 C
H20 -0.2630 0.2471 0.9328 0.060 Uiso calc R 1 H
C21 0.2616(4) -0.05480(11) 0.7659(4) 0.0498(9) Uani d . 1 C
H21 0.2091 -0.0580 0.6717 0.060 Uiso calc R 1 H
C22 0.3800(4) -0.08244(11) 0.8260(4) 0.0564(10) Uani d . 1 C
H22 0.4056 -0.1038 0.7725 0.068 Uiso calc R 1 H
C23 0.4578(4) -0.07819(11) 0.9620(4) 0.0559(10) Uani d . 1 C
H23 0.5376 -0.0966 1.0028 0.067 Uiso calc R 1 H
C24 0.4190(3) -0.04624(10) 1.0418(4) 0.0420(8) Uani d . 1 C
C25 0.2978(3) -0.02003(10) 0.9737(3) 0.0369(8) Uani d . 1 C
C26 0.2555(3) 0.01395(10) 1.0497(3) 0.0373(8) Uani d . 1 C
C27 0.3331(3) 0.02059(11) 1.1896(3) 0.0425(8) Uani d . 1 C
C28 0.2881(4) 0.05540(13) 1.2556(4) 0.0614(11) Uani d . 1 C
H28 0.3372 0.0613 1.3493 0.074 Uiso calc R 1 H
C29 0.1723(5) 0.08067(13) 1.1827(4) 0.0705(12) Uani d . 1 C
H29 0.1409 0.1038 1.2262 0.085 Uiso calc R 1 H
C30 0.1019(4) 0.07196(12) 1.0447(4) 0.0599(11) Uani d . 1 C
H30 0.0237 0.0900 0.9958 0.072 Uiso calc R 1 H
C31 0.4958(4) -0.03871(11) 1.1855(4) 0.0510(9) Uani d . 1 C
H31 0.5761 -0.0563 1.2315 0.061 Uiso calc R 1 H
C32 0.4548(4) -0.00683(12) 1.2556(4) 0.0504(9) Uani d . 1 C
H32 0.5072 -0.0026 1.3495 0.060 Uiso calc R 1 H
H3 -0.146(2) 0.0024(9) 0.565(3) 0.048(11) Uiso d D 1 H
H4 -0.043(4) -0.0343(9) 0.567(3) 0.092(15) Uiso d D 1 H

loop_
_atom_site_aniso_label
_atom_site_aniso_U_11
_atom_site_aniso_U_22
_atom_site_aniso_U_33
_atom_site_aniso_U_12
_atom_site_aniso_U_13
_atom_site_aniso_U_23
Zn1 0.0393(2) 0.0360(2) 0.0360(2) 0.00265(18) 0.00849(18) -0.00082(17)
N1 0.0253(14) 0.0393(14) 0.0331(14) -0.0071(11) 0.0052(12) -0.0061(11)
N2 0.0213(14) 0.0465(15) 0.0400(15) 0.0012(12) 0.0053(13) -0.0075(12)
N3 0.0448(17) 0.0314(14) 0.0419(16) -0.0037(13) 0.0142(14) 0.0016(12)
N4 0.0407(17) 0.0431(16) 0.0386(16) 0.0111(13) 0.0110(14) 0.0027(12)
O1 0.0310(13) 0.0379(12) 0.0429(13) 0.0017(10) 0.0034(11) 0.0078(10)
O2 0.0773(19) 0.0410(14) 0.0460(15) -0.0100(13) -0.0182(14) -0.0057(12)
O3 0.0243(13) 0.0635(15) 0.0498(14) -0.0041(11) 0.0088(11) -0.0075(12)
O4 0.0333(13) 0.0523(14) 0.0399(13) 0.0097(11) -0.0014(11) -0.0096(11)
O5 0.0458(15) 0.0579(15) 0.0438(14) 0.0016(12) 0.0041(12) -0.0166(12)
O6 0.0225(13) 0.102(2) 0.0557(16) 0.0064(13) 0.0067(12) -0.0249(14)
O7 0.0488(17) 0.0563(16) 0.0658(18) 0.0060(14) 0.0027(15) -0.0256(14)
C1 0.0318(19) 0.0342(17) 0.0417(19) 0.0049(15) 0.0091(17) -0.0024(15)
C2 0.0337(18) 0.0363(17) 0.0276(16) 0.0009(14) 0.0033(15) -0.0007(13)
C3 0.055(2) 0.096(3) 0.0333(19) -0.020(2) 0.0102(19) -0.0071(19)
C4 0.033(2) 0.0295(16) 0.0382(18) 0.0010(14) 0.0111(16) 0.0006(13)
C5 0.0312(19) 0.0289(15) 0.0342(17) -0.0015(14) 0.0091(15) -0.0021(13)
C6 0.034(2) 0.051(2) 0.0365(19) 0.0008(16) 0.0102(16) -0.0103(15)
C7 0.037(2) 0.072(2) 0.048(2) -0.0075(19) 0.0059(18) -0.0157(19)
C8 0.057(3) 0.057(2) 0.035(2) 0.0000(19) 0.0093(19) -0.0119(16)
C9 0.057(3) 0.055(2) 0.048(2) -0.0035(19) 0.027(2) -0.0093(17)
C10 0.037(2) 0.052(2) 0.045(2) -0.0044(16) 0.0160(17) -0.0068(16)
C11 0.036(2) 0.047(2) 0.0386(19) -0.0035(16) 0.0155(18) -0.0035(16)
C12 0.0304(18) 0.0485(19) 0.0335(18) 0.0027(15) 0.0048(15) -0.0027(15)
C13 0.089(3) 0.058(2) 0.045(2) 0.009(2) 0.009(2) 0.0026(19)
C14 0.030(2) 0.0426(18) 0.0362(18) 0.0043(15) 0.0112(16) 0.0037(15)
C15 0.0240(17) 0.0434(19) 0.0347(18) 0.0002(14) 0.0100(15) -0.0030(14)
C16 0.039(2) 0.0435(19) 0.042(2) 0.0008(16) 0.0113(17) 0.0022(15)
C17 0.047(2) 0.070(3) 0.040(2) 0.0057(19) 0.0109(19) 0.0058(19)
C18 0.040(2) 0.083(3) 0.048(2) 0.004(2) 0.0078(19) -0.021(2)
C19 0.049(2) 0.047(2) 0.070(3) 0.0014(19) 0.006(2) -0.021(2)
C20 0.043(2) 0.044(2) 0.055(2) 0.0060(17) 0.0083(19) 0.0011(17)
C21 0.064(2) 0.0358(19) 0.055(2) -0.0003(18) 0.028(2) -0.0026(16)
C22 0.061(3) 0.041(2) 0.076(3) 0.0084(19) 0.035(2) 0.0017(19)
C23 0.048(2) 0.040(2) 0.084(3) 0.0119(17) 0.030(2) 0.014(2)
C24 0.0318(19) 0.0359(17) 0.060(2) -0.0010(15) 0.0179(18) 0.0132(16)
C25 0.0326(19) 0.0326(17) 0.046(2) -0.0014(14) 0.0145(17) 0.0087(14)
C26 0.039(2) 0.0338(17) 0.0386(19) -0.0009(15) 0.0130(17) 0.0062(14)
C27 0.037(2) 0.047(2) 0.0374(19) -0.0052(16) 0.0069(17) 0.0071(16)
C28 0.069(3) 0.071(3) 0.035(2) 0.011(2) 0.008(2) -0.0014(19)
C29 0.092(3) 0.071(3) 0.042(2) 0.026(2) 0.016(2) -0.009(2)
C30 0.066(3) 0.065(2) 0.044(2) 0.030(2) 0.013(2) -0.0001(19)
C31 0.034(2) 0.050(2) 0.058(2) 0.0041(17) 0.005(2) 0.0229(18)
C32 0.041(2) 0.061(2) 0.041(2) -0.0015(19) 0.0048(18) 0.0126(18)

loop_
_atom_type_symbol
_atom_type_description
_atom_type_scat_dispersion_real
_atom_type_scat_dispersion_imag
_atom_type_scat_source
C C 0.0033 0.0016 'International Tables Vol C Tables 4.2.6.8 and 6.1.1.4'
H H 0.0000 0.0000 'International Tables Vol C Tables 4.2.6.8 and 6.1.1.4'
N N 0.0061 0.0033 'International Tables Vol C Tables 4.2.6.8 and 6.1.1.4'
O O 0.0106 0.0060 'International Tables Vol C Tables 4.2.6.8 and 6.1.1.4'
Zn Zn 0.2839 1.4301 'International Tables Vol C Tables 4.2.6.8 and 6.1.1.4'

loop_
_geom_angle_atom_site_label_1
_geom_angle_atom_site_label_2
_geom_angle_atom_site_label_3
_geom_angle
O1 Zn1 O7 118.24(14)
O1 Zn1 O4 98.43(14)
O7 Zn1 O4 88.46(13)
O1 Zn1 N4 97.95(11)
O7 Zn1 N4 143.73(12)
O4 Zn1 N4 88.56(10)
O1 Zn1 N3 100.91(15)
O7 Zn1 N3 92.52(14)
O4 Zn1 N3 157.45(10)
N4 Zn1 N3 77.40(10)
C4 N1 C2 121.4(3)
C4 N1 H1 119.3
C2 N1 H1 119.3
C14 N2 C12 123.0(3)
C14 N2 H2 118.5
C12 N2 H2 118.5
C21 N3 C25 117.8(3)
C21 N3 Zn1 129.0(2)
C25 N3 Zn1 112.5(2)
C30 N4 C26 117.5(3)
C30 N4 Zn1 126.7(2)
C26 N4 Zn1 115.0(2)
C1 O1 Zn1 123.8(2)
C11 O4 Zn1 130.4(2)
Zn1 O7 H3 111.5(19)
Zn1 O7 H4 130(2)
H3 O7 H4 114(2)
O2 C1 O1 125.3(3)
O2 C1 C2 116.6(3)
O1 C1 C2 118.1(3)
N1 C2 C3 109.9(3)
N1 C2 C1 113.6(2)
C3 C2 C1 110.7(3)
N1 C2 H2A 107.5
C3 C2 H2A 107.5
C1 C2 H2A 107.5
C2 C3 H3A 109.5
C2 C3 H3B 109.5
H3A C3 H3B 109.5
C2 C3 H3C 109.5
H3A C3 H3C 109.5
H3B C3 H3C 109.5
O3 C4 N1 121.5(3)
O3 C4 C5 120.6(3)
N1 C4 C5 117.9(3)
C10 C5 C6 118.6(3)
C10 C5 C4 118.0(3)
C6 C5 C4 123.4(3)
C7 C6 C5 120.1(3)
C7 C6 H6 120.0
C5 C6 H6 120.0
C8 C7 C6 120.6(3)
C8 C7 H7 119.7
C6 C7 H7 119.7
C9 C8 C7 120.1(3)
C9 C8 H8 120.0
C7 C8 H8 120.0
C8 C9 C10 119.7(3)
C8 C9 H9 120.1
C10 C9 H9 120.1
C5 C10 C9 120.9(3)
C5 C10 H10 119.5
C9 C10 H10 119.5
O5 C11 O4 126.3(3)
O5 C11 C12 117.2(3)
O4 C11 C12 116.5(3)
N2 C12 C13 111.8(3)
N2 C12 C11 110.9(3)
C13 C12 C11 111.1(3)
N2 C12 H12 107.6
C13 C12 H12 107.6
C11 C12 H12 107.6
C12 C13 H13A 109.5
C12 C13 H13B 109.5
H13A C13 H13B 109.5
C12 C13 H13C 109.5
H13A C13 H13C 109.5
H13B C13 H13C 109.5
O6 C14 N2 122.8(3)
O6 C14 C15 120.3(3)
N2 C14 C15 116.8(3)
C20 C15 C16 119.2(3)
C20 C15 C14 121.7(3)
C16 C15 C14 119.0(3)
C15 C16 C17 120.7(3)
C15 C16 H16 119.7
C17 C16 H16 119.7
C18 C17 C16 119.4(3)
C18 C17 H17 120.3
C16 C17 H17 120.3
C19 C18 C17 120.4(3)
C19 C18 H18 119.8
C17 C18 H18 119.8
C18 C19 C20 120.3(3)
C18 C19 H19 119.9
C20 C19 H19 119.9
C15 C20 C19 120.0(3)
C15 C20 H20 120.0
C19 C20 H20 120.0
N3 C21 C22 122.7(3)
N3 C21 H21 118.6
C22 C21 H21 118.6
C23 C22 C21 119.6(3)
C23 C22 H22 120.2
C21 C22 H22 120.2
C22 C23 C24 120.0(3)
C22 C23 H23 120.0
C24 C23 H23 120.0
C23 C24 C25 116.8(3)
C23 C24 C31 124.1(3)
C25 C24 C31 119.1(3)
N3 C25 C24 123.1(3)
N3 C25 C26 117.8(3)
C24 C25 C26 119.1(3)
N4 C26 C27 123.2(3)
N4 C26 C25 116.4(3)
C27 C26 C25 120.4(3)
C26 C27 C28 117.1(3)
C26 C27 C32 119.0(3)
C28 C27 C32 123.9(3)
C29 C28 C27 119.6(3)
C29 C28 H28 120.2
C27 C28 H28 120.2
C28 C29 C30 119.6(4)
C28 C29 H29 120.2
C30 C29 H29 120.2
N4 C30 C29 123.0(3)
N4 C30 H30 118.5
C29 C30 H30 118.5
C32 C31 C24 121.2(3)
C32 C31 H31 119.4
C24 C31 H31 119.4
C31 C32 C27 121.2(3)
C31 C32 H32 119.4
C27 C32 H32 119.4

loop_
_geom_bond_atom_site_label_1
_geom_bond_atom_site_label_2
_geom_bond_distance
Zn1 O1 1.962(3)
Zn1 O7 1.979(3)
Zn1 O4 2.020(3)
Zn1 N4 2.100(4)
Zn1 N3 2.147(3)
N1 C4 1.326(4)
N1 C2 1.445(4)
N1 H1 0.8600
N2 C14 1.313(4)
N2 C12 1.452(4)
N2 H2 0.8600
N3 C21 1.316(4)
N3 C25 1.351(4)
N4 C30 1.323(4)
N4 C26 1.348(4)
O1 C1 1.258(4)
O2 C1 1.225(4)
O3 C4 1.224(4)
O4 C11 1.249(4)
O5 C11 1.237(4)
O6 C14 1.216(4)
O7 H3 0.882(10)
O7 H4 0.892(10)
C1 C2 1.517(4)
C2 C3 1.501(5)
C2 H2A 0.9800
C3 H3A 0.9600
C3 H3B 0.9600
C3 H3C 0.9600
C4 C5 1.492(4)
C5 C10 1.371(4)
C5 C6 1.379(4)
C6 C7 1.374(4)
C6 H6 0.9300
C7 C8 1.359(5)
C7 H7 0.9300
C8 C9 1.357(5)
C8 H8 0.9300
C9 C10 1.380(5)
C9 H9 0.9300
C10 H10 0.9300
C11 C12 1.519(5)
C12 C13 1.507(5)
C12 H12 0.9800
C13 H13A 0.9600
C13 H13B 0.9600
C13 H13C 0.9600
C14 C15 1.490(4)
C15 C20 1.368(5)
C15 C16 1.374(4)
C16 C17 1.376(5)
C16 H16 0.9300
C17 C18 1.361(5)
C17 H17 0.9300
C18 C19 1.358(5)
C18 H18 0.9300
C19 C20 1.379(5)
C19 H19 0.9300
C20 H20 0.9300
C21 C22 1.386(5)
C21 H21 0.9300
C22 C23 1.345(5)
C22 H22 0.9300
C23 C24 1.393(5)
C23 H23 0.9300
C24 C25 1.395(4)
C24 C31 1.422(5)
C25 C26 1.425(4)
C26 C27 1.387(5)
C27 C28 1.391(5)
C27 C32 1.414(5)
C28 C29 1.354(5)
C28 H28 0.9300
C29 C30 1.368(5)
C29 H29 0.9300
C30 H30 0.9300
C31 C32 1.335(5)
C31 H31 0.9300
C32 H32 0.9300

loop_
_geom_hbond_atom_site_label_D
_geom_hbond_atom_site_label_H
_geom_hbond_atom_site_label_A
_geom_hbond_site_symmetry_A
_geom_hbond_distance_DH
_geom_hbond_distance_HA
_geom_hbond_distance_DA
_geom_hbond_angle_DHA
N1 H1 O6 1_655 0.86 2.14 2.968(6) 162
N2 H2 O3 . 0.86 2.16 2.938(5) 151
O7 H3 O5 . 0.882(10) 1.809(15) 2.617(4) 151(3)
O7 H4 O2 3_556 0.892(10) 1.803(16) 2.663(5) 161(4)
C6 H6 O6 1_655 0.93 2.46 3.378(6) 170
C17 H17 O2 1_556 0.93 2.59 3.509(7) 172
C21 H21 O2 3_556 0.93 2.59 3.368(7) 141
C30 H30 O4 . 0.93 2.53 3.043(6) 115
C31 H31 O1 3_657 0.93 2.45 3.293(7) 152
